data_1557956
loop_
_publ_author_name
'Meza-Chincha, Ana-Lucia'
'Lindner, Joachim O.'
'Schindler, Dorothee'
'Schmidt, David'
'Krause, Ana-Maria'
'R\"ohr, Merle I. S.'
'Mitri\'c, Roland'
'W\"urthner, Frank'

_publ_section_title
;
 Impact of substituents on molecular properties and catalytic activities
 of trinuclear Ru macrocycles in water oxidation
;
_journal_issue 29
_journal_name_full 'Chemical Science'
_journal_page_first 7654
_journal_page_last 7664
_journal_paper_doi 10.1039/D0SC01097A
_journal_volume 11
_journal_year 2020
_chemical_formula_moiety 'C84 H48 F6 N12 O12 Ru3'
_chemical_formula_sum 'C84 H48 F6 N12 O12 Ru3'
_chemical_formula_weight 1834.55
_space_group_crystal_system triclinic
_space_group_IT_number 2
_space_group_name_Hall '-P 1'
_space_group_name_H-M_alt 'P -1'
_atom_sites_solution_hydrogens geom
_audit_creation_method SHELXL-2018/3
_audit_update_record
;
2020-02-20 deposited with the CCDC.	2020-04-20 downloaded from the CCDC.
;
_cell_angle_alpha 65.1450(10)
_cell_angle_beta 87.2920(10)
_cell_angle_gamma 76.6310(10)
_cell_formula_units_Z 2
_cell_length_a 15.9552(3)
_cell_length_b 18.9386(4)
_cell_length_c 21.0317(4)
_cell_measurement_reflns_used 9707
_cell_measurement_temperature 100(2)
_cell_measurement_theta_max 72.36
_cell_measurement_theta_min 2.32
_cell_volume 5601.2(2)
_computing_cell_refinement 'Bruker SAINT'
_computing_data_collection 'Bruker APEX3'
_computing_data_reduction 'Bruker SAINT'
_computing_molecular_graphics 'Bruker SHELXTL'
_computing_publication_material 'Bruker SHELXTL'
_computing_structure_refinement 'SHELXL-2018/3 (Sheldrick, 2018)'
_computing_structure_solution 'SHELXT 2014/5 (Sheldrick, 2014)'
_diffrn_ambient_temperature 100(2)
_diffrn_measured_fraction_theta_full 0.999
_diffrn_measured_fraction_theta_max 0.995
_diffrn_measurement_device_type Bruker-Kappa-D8Quest_PhotonII
_diffrn_measurement_method omega_and_phi_scan
_diffrn_radiation_type CuK\a
_diffrn_radiation_wavelength 1.54178
_diffrn_reflns_av_R_equivalents 0.0713
_diffrn_reflns_av_unetI/netI 0.0492
_diffrn_reflns_Laue_measured_fraction_full 0.999
_diffrn_reflns_Laue_measured_fraction_max 0.995
_diffrn_reflns_limit_h_max 19
_diffrn_reflns_limit_h_min -19
_diffrn_reflns_limit_k_max 23
_diffrn_reflns_limit_k_min -23
_diffrn_reflns_limit_l_max 24
_diffrn_reflns_limit_l_min -26
_diffrn_reflns_number 100336
_diffrn_reflns_point_group_measured_fraction_full 0.999
_diffrn_reflns_point_group_measured_fraction_max 0.995
_diffrn_reflns_theta_full 67.679
_diffrn_reflns_theta_max 72.520
_diffrn_reflns_theta_min 2.319
_diffrn_source Cu/K(alpha)_ImuS_Microsource
_exptl_absorpt_coefficient_mu 3.742
_exptl_absorpt_correction_T_max 0.7536
_exptl_absorpt_correction_T_min 0.5414
_exptl_absorpt_correction_type multi-scan
_exptl_absorpt_process_details Bruker-SADABS
_exptl_crystal_colour red
_exptl_crystal_density_diffrn 1.088
_exptl_crystal_description block
_exptl_crystal_F_000 1836
_exptl_crystal_size_max 0.212
_exptl_crystal_size_mid 0.160
_exptl_crystal_size_min 0.050
_refine_diff_density_max 0.877
_refine_diff_density_min -0.604
_refine_diff_density_rms 0.072
_refine_ls_extinction_method none
_refine_ls_goodness_of_fit_ref 1.026
_refine_ls_hydrogen_treatment constr
_refine_ls_matrix_type full
_refine_ls_number_parameters 1054
_refine_ls_number_reflns 22101
_refine_ls_number_restraints 0
_refine_ls_restrained_S_all 1.026
_refine_ls_R_factor_all 0.0526
_refine_ls_R_factor_gt 0.0407
_refine_ls_shift/su_max 0.002
_refine_ls_shift/su_mean 0.000
_refine_ls_structure_factor_coef Fsqd
_refine_ls_weighting_details 'w=1/[\s^2^(Fo^2^)+(0.0435P)^2^+3.9318P] where P=(Fo^2^+2Fc^2^)/3'
_refine_ls_weighting_scheme calc
_refine_ls_wR_factor_gt 0.0938
_refine_ls_wR_factor_ref 0.0997
_reflns_Friedel_coverage 0.000
_reflns_number_gt 18147
_reflns_number_total 22101
_reflns_threshold_expression 'I > 2\s(I)'
_cod_data_source_file d0sc01097a2.cif
_cod_data_source_block mr119_sq
_cod_depositor_comments
;Adding full bibliography for 1557955--1557956.cif.

 Adding full bibliography for 1557955--1557956.cif.
;
_cod_database_code 1557956
_shelx_shelxl_version_number 2018/3
_shelx_space_group_comment
;
The symmetry employed for this shelxl refinement is uniquely defined
by the following loop, which should always be used as a source of
symmetry information in preference to the above space-group names.
They are only intended as comments.
;

loop_
_space_group_symop_operation_xyz
'x, y, z'
'-x, -y, -z'

loop_
_atom_site_label
_atom_site_type_symbol
_atom_site_fract_x
_atom_site_fract_y
_atom_site_fract_z
_atom_site_U_iso_or_equiv
_atom_site_adp_type
_atom_site_occupancy
_atom_site_site_symmetry_order
_atom_site_calc_flag
_atom_site_refinement_flags_posn
_atom_site_refinement_flags_adp
_atom_site_refinement_flags_occupancy
_atom_site_disorder_assembly
_atom_site_disorder_group
Ru2 Ru 0.49100(2) 0.91360(2) 0.77803(2) 0.02470(6) Uani 1 1 d . . . . .
Ru3 Ru 0.07889(2) 0.89936(2) 0.30136(2) 0.02623(6) Uani 1 1 d . . . . .
F1 F 0.34392(14) 0.36450(11) 1.10553(9) 0.0369(4) Uani 1 1 d . . . . .
F2 F 0.12544(17) 0.28236(11) 0.59662(10) 0.0474(6) Uani 1 1 d . . . . .
F3 F 0.49269(13) 0.65165(10) 1.07961(9) 0.0341(4) Uani 1 1 d . . . . .
F4 F 0.49269(12) 1.13049(11) 0.46244(9) 0.0344(4) Uani 1 1 d . . . . .
F5 F 0.07837(14) 1.19313(11) 0.35953(11) 0.0421(5) Uani 1 1 d . . . . .
F6 F 0.04925(18) 0.58188(11) 0.29323(11) 0.0504(6) Uani 1 1 d . . . . .
O1 O -0.02236(18) 0.38625(16) 0.87611(15) 0.0476(6) Uani 1 1 d . . . . .
O2 O 0.11727(16) 0.33083(13) 0.87519(12) 0.0340(5) Uani 1 1 d . . . . .
O3 O 0.36009(15) 0.28053(12) 0.84387(11) 0.0322(5) Uani 1 1 d . . . . .
O4 O 0.49662(16) 0.27993(15) 0.81398(14) 0.0410(5) Uani 1 1 d . . . . .
O5 O 0.29449(14) 1.08040(13) 0.80867(12) 0.0337(5) Uani 1 1 d . . . . .
O6 O 0.36066(14) 0.97831(12) 0.78304(11) 0.0287(4) Uani 1 1 d . . . . .
O7 O 0.51553(15) 0.81584(13) 0.74460(11) 0.0326(5) Uani 1 1 d . . . . .
O8 O 0.62680(17) 0.73103(14) 0.72622(13) 0.0403(5) Uani 1 1 d . . . . .
O9 O 0.17662(17) 0.99924(16) 0.10481(13) 0.0440(6) Uani 1 1 d . . . . .
O10 O 0.17343(15) 0.92730(14) 0.22070(12) 0.0342(5) Uani 1 1 d . . . . .
O11 O 0.11535(15) 0.83577(13) 0.41437(11) 0.0334(5) Uani 1 1 d . . . . .
O12 O 0.05188(19) 0.79895(18) 0.51673(13) 0.0499(7) Uani 1 1 d . . . . .
N1 N 0.15020(18) 0.46691(15) 0.79278(13) 0.0306(6) Uani 1 1 d . . . . .
N2 N 0.30999(19) 0.43430(15) 0.77256(13) 0.0302(6) Uani 1 1 d . . . . .
N3 N 0.26694(17) 0.37350(14) 0.91891(12) 0.0252(5) Uani 1 1 d . . . . .
N4 N 0.20305(18) 0.34105(14) 0.74668(13) 0.0282(5) Uani 1 1 d . . . . .
N5 N 0.51276(16) 0.99150(14) 0.80807(12) 0.0250(5) Uani 1 1 d . . . . .
N6 N 0.61536(17) 0.88233(14) 0.78364(12) 0.0274(5) Uani 1 1 d . . . . .
N7 N 0.48877(17) 0.82935(14) 0.88184(13) 0.0268(5) Uani 1 1 d . . . . .
N8 N 0.48808(17) 0.99127(14) 0.67250(13) 0.0258(5) Uani 1 1 d . . . . .
N9 N 0.00611(17) 0.95992(14) 0.21513(13) 0.0276(5) Uani 1 1 d . . . . .
N10 N -0.03217(18) 0.89833(15) 0.34271(14) 0.0294(5) Uani 1 1 d . . . . .
N11 N 0.08328(18) 1.00202(15) 0.31424(13) 0.0301(5) Uani 1 1 d . . . . .
N12 N 0.07868(17) 0.79087(14) 0.29472(13) 0.0275(5) Uani 1 1 d . . . . .
C1 C 0.0511(2) 0.3901(2) 0.85714(18) 0.0350(7) Uani 1 1 d . . . . .
C2 C 0.0677(2) 0.4712(2) 0.80852(18) 0.0382(7) Uani 1 1 d . . . . .
C3 C 0.0078(3) 0.5440(2) 0.7805(2) 0.0477(9) Uani 1 1 d . . . . .
H3 H -0.051074 0.547602 0.791278 0.057 Uiso 1 1 calc R U . . .
C4 C 0.0361(3) 0.6115(2) 0.7363(2) 0.0513(10) Uani 1 1 d . . . . .
H4 H -0.004103 0.661867 0.717135 0.062 Uiso 1 1 calc R U . . .
C5 C 0.1214(3) 0.6069(2) 0.7197(2) 0.0464(9) Uani 1 1 d . . . . .
H5 H 0.139879 0.653372 0.688847 0.056 Uiso 1 1 calc R U . . .
C6 C 0.1794(2) 0.53327(18) 0.74881(17) 0.0358(7) Uani 1 1 d . . . . .
C7 C 0.2716(2) 0.51431(18) 0.73753(17) 0.0351(7) Uani 1 1 d . . . . .
C8 C 0.3228(3) 0.5662(2) 0.6996(2) 0.0482(9) Uani 1 1 d . . . . .
H8 H 0.298079 0.621889 0.675472 0.058 Uiso 1 1 calc R U . . .
C9 C 0.4101(3) 0.5366(2) 0.6969(2) 0.0568(11) Uani 1 1 d . . . . .
H9 H 0.445273 0.572150 0.670973 0.068 Uiso 1 1 calc R U . . .
C10 C 0.4466(3) 0.4548(2) 0.7322(2) 0.0485(9) Uani 1 1 d . . . . .
H10 H 0.506395 0.433857 0.730437 0.058 Uiso 1 1 calc R U . . .
C11 C 0.3935(2) 0.40505(19) 0.76972(16) 0.0341(7) Uani 1 1 d . . . . .
C12 C 0.4200(2) 0.31410(18) 0.81258(16) 0.0317(7) Uani 1 1 d . . . . .
C13 C 0.2612(2) 0.31070(18) 0.98047(16) 0.0300(6) Uani 1 1 d . . . . .
H13 H 0.239100 0.268433 0.979960 0.036 Uiso 1 1 calc R U . . .
C14 C 0.2867(2) 0.30712(18) 1.04372(16) 0.0316(6) Uani 1 1 d . . . . .
H14 H 0.282935 0.262696 1.086483 0.038 Uiso 1 1 calc R U . . .
C15 C 0.3178(2) 0.36920(18) 1.04365(15) 0.0282(6) Uani 1 1 d . . . . .
C16 C 0.3238(2) 0.43477(17) 0.98226(15) 0.0264(6) Uani 1 1 d . . . . .
C17 C 0.29611(19) 0.43337(16) 0.92072(15) 0.0249(6) Uani 1 1 d . . . . .
H17 H 0.298220 0.477786 0.877497 0.030 Uiso 1 1 calc R U . . .
C18 C 0.3584(2) 0.50314(16) 0.97779(14) 0.0245(6) Uani 1 1 d . . . . .
C19 C 0.3362(2) 0.53755(18) 1.02533(15) 0.0282(6) Uani 1 1 d . . . . .
H19 H 0.299234 0.516670 1.061785 0.034 Uiso 1 1 calc R U . . .
C20 C 0.3682(2) 0.60210(17) 1.01930(15) 0.0285(6) Uani 1 1 d . . . . .
H20 H 0.353057 0.625117 1.051819 0.034 Uiso 1 1 calc R U . . .
C21 C 0.42209(19) 0.63343(16) 0.96611(15) 0.0259(6) Uani 1 1 d . . . . .
C22 C 0.4438(2) 0.59906(17) 0.91830(15) 0.0266(6) Uani 1 1 d . . . . .
H22 H 0.480259 0.620253 0.881545 0.032 Uiso 1 1 calc R U . . .
C23 C 0.4124(2) 0.53480(17) 0.92441(15) 0.0276(6) Uani 1 1 d . . . . .
H23 H 0.427650 0.511754 0.891922 0.033 Uiso 1 1 calc R U . . .
C24 C 0.4562(2) 0.70331(16) 0.95844(15) 0.0258(6) Uani 1 1 d . . . . .
C25 C 0.4884(2) 0.71106(17) 1.01479(16) 0.0289(6) Uani 1 1 d . . . . .
C26 C 0.5194(2) 0.77671(18) 1.00573(16) 0.0301(6) Uani 1 1 d . . . . .
H26 H 0.540792 0.781791 1.044624 0.036 Uiso 1 1 calc R U . . .
C27 C 0.5184(2) 0.83443(18) 0.93863(17) 0.0307(6) Uani 1 1 d . . . . .
H27 H 0.539338 0.880017 0.931765 0.037 Uiso 1 1 calc R U . . .
C28 C 0.4585(2) 0.76479(17) 0.89292(15) 0.0270(6) Uani 1 1 d . . . . .
H28 H 0.437215 0.761044 0.853280 0.032 Uiso 1 1 calc R U . . .
C29 C 0.3593(2) 1.03551(17) 0.80182(15) 0.0281(6) Uani 1 1 d . . . . .
C30 C 0.4473(2) 1.04470(17) 0.81727(15) 0.0280(6) Uani 1 1 d . . . . .
C31 C 0.4645(2) 1.10040(18) 0.83827(16) 0.0307(6) Uani 1 1 d . . . . .
H31 H 0.418920 1.139349 0.843786 0.037 Uiso 1 1 calc R U . . .
C32 C 0.5506(2) 1.09790(18) 0.85117(17) 0.0319(6) Uani 1 1 d . . . . .
H32 H 0.563608 1.135296 0.866054 0.038 Uiso 1 1 calc R U . . .
C33 C 0.6177(2) 1.04127(18) 0.84247(17) 0.0318(6) Uani 1 1 d . . . . .
H33 H 0.676033 1.039405 0.851768 0.038 Uiso 1 1 calc R U . . .
C34 C 0.5976(2) 0.98770(17) 0.82000(15) 0.0271(6) Uani 1 1 d . . . . .
C35 C 0.6571(2) 0.92337(17) 0.80651(15) 0.0282(6) Uani 1 1 d . . . . .
C36 C 0.7460(2) 0.90246(18) 0.81385(16) 0.0322(6) Uani 1 1 d . . . . .
H36 H 0.776108 0.930675 0.829315 0.039 Uiso 1 1 calc R U . . .
C37 C 0.7913(2) 0.83986(19) 0.79853(17) 0.0334(7) Uani 1 1 d . . . . .
H37 H 0.852509 0.825023 0.803720 0.040 Uiso 1 1 calc R U . . .
C38 C 0.7467(2) 0.79895(19) 0.77554(16) 0.0343(7) Uani 1 1 d . . . . .
H38 H 0.777092 0.755901 0.765247 0.041 Uiso 1 1 calc R U . . .
C39 C 0.6576(2) 0.82183(17) 0.76791(15) 0.0305(6) Uani 1 1 d . . . . .
C40 C 0.5965(2) 0.78617(18) 0.74388(15) 0.0324(7) Uani 1 1 d . . . . .
C41 C 0.5461(2) 1.03676(18) 0.64681(16) 0.0294(6) Uani 1 1 d . . . . .
H41 H 0.587433 1.035418 0.678603 0.035 Uiso 1 1 calc R U . . .
C42 C 0.5480(2) 1.08511(18) 0.57636(17) 0.0300(6) Uani 1 1 d . . . . .
H42 H 0.589566 1.116484 0.559578 0.036 Uiso 1 1 calc R U . . .
C43 C 0.4874(2) 1.08627(18) 0.53126(15) 0.0291(6) Uani 1 1 d . . . . .
C44 C 0.4244(2) 1.04295(17) 0.55421(15) 0.0266(6) Uani 1 1 d . . . . .
C45 C 0.42836(19) 0.99611(17) 0.62690(16) 0.0259(6) Uani 1 1 d . . . . .
H45 H 0.386018 0.965802 0.645076 0.031 Uiso 1 1 calc R U . . .
C46 C 0.3555(2) 1.04646(17) 0.50716(15) 0.0263(6) Uani 1 1 d . . . . .
C47 C 0.3226(2) 1.11751(18) 0.44857(15) 0.0286(6) Uani 1 1 d . . . . .
H47 H 0.345779 1.162843 0.438188 0.034 Uiso 1 1 calc R U . . .
C48 C 0.2563(2) 1.12254(18) 0.40527(16) 0.0313(7) Uani 1 1 d . . . . .
H48 H 0.234529 1.171351 0.365571 0.038 Uiso 1 1 calc R U . . .
C49 C 0.2214(2) 1.05692(18) 0.41935(15) 0.0278(6) Uani 1 1 d . . . . .
C50 C 0.2535(2) 0.98605(18) 0.47858(16) 0.0289(6) Uani 1 1 d . . . . .
H50 H 0.229945 0.940848 0.489450 0.035 Uiso 1 1 calc R U . . .
C51 C 0.3195(2) 0.98162(18) 0.52142(16) 0.0291(6) Uani 1 1 d . . . . .
H51 H 0.340669 0.933082 0.561546 0.035 Uiso 1 1 calc R U . . .
C52 C 0.1502(2) 1.06288(18) 0.37274(15) 0.0287(6) Uani 1 1 d . . . . .
C53 C 0.0829(2) 1.12979(18) 0.34415(17) 0.0342(7) Uani 1 1 d . . . . .
C54 C 0.0178(2) 1.1343(2) 0.30156(19) 0.0402(8) Uani 1 1 d . . . . .
H54 H -0.027342 1.181281 0.281971 0.048 Uiso 1 1 calc R U . . .
C55 C 0.0194(2) 1.06956(19) 0.28791(18) 0.0375(8) Uani 1 1 d . . . . .
H55 H -0.025982 1.071987 0.258860 0.045 Uiso 1 1 calc R U . . .
C56 C 0.1469(2) 1.00029(18) 0.35485(15) 0.0294(6) Uani 1 1 d . . . . .
H56 H 0.192504 0.953575 0.372560 0.035 Uiso 1 1 calc R U . . .
C57 C 0.1373(2) 0.9718(2) 0.15796(17) 0.0348(7) Uani 1 1 d . . . . .
C58 C 0.0391(2) 0.99039(18) 0.15238(17) 0.0316(6) Uani 1 1 d . . . . .
C59 C -0.0144(2) 1.0334(2) 0.09192(18) 0.0406(8) Uani 1 1 d . . . . .
H59 H 0.008808 1.055088 0.047196 0.049 Uiso 1 1 calc R U . . .
C60 C -0.1030(3) 1.0440(2) 0.09864(19) 0.0452(9) Uani 1 1 d . . . . .
H60 H -0.140865 1.073611 0.057899 0.054 Uiso 1 1 calc R U . . .
C61 C -0.1372(2) 1.0119(2) 0.16400(19) 0.0383(7) Uani 1 1 d . . . . .
H61 H -0.197733 1.018874 0.168365 0.046 Uiso 1 1 calc R U . . .
C62 C -0.0801(2) 0.96918(18) 0.22276(16) 0.0311(6) Uani 1 1 d . . . . .
C63 C -0.1032(2) 0.93347(17) 0.29701(16) 0.0292(6) Uani 1 1 d . . . . .
C64 C -0.1847(2) 0.93406(19) 0.32363(18) 0.0350(7) Uani 1 1 d . . . . .
H64 H -0.234956 0.958810 0.292788 0.042 Uiso 1 1 calc R U . . .
C65 C -0.1919(2) 0.8984(2) 0.39506(19) 0.0383(7) Uani 1 1 d . . . . .
H65 H -0.247346 0.897433 0.413484 0.046 Uiso 1 1 calc R U . . .
C66 C -0.1179(3) 0.8635(2) 0.44103(18) 0.0382(7) Uani 1 1 d . . . . .
H66 H -0.122476 0.839836 0.490431 0.046 Uiso 1 1 calc R U . . .
C67 C -0.0383(2) 0.86458(18) 0.41239(16) 0.0313(6) Uani 1 1 d . . . . .
C68 C 0.0490(2) 0.82942(19) 0.45248(17) 0.0329(7) Uani 1 1 d . . . . .
C69 C 0.0591(2) 0.78701(19) 0.23473(16) 0.0341(7) Uani 1 1 d . . . . .
H69 H 0.051981 0.834104 0.192111 0.041 Uiso 1 1 calc R U . . .
C70 C 0.0492(3) 0.7178(2) 0.23264(17) 0.0400(8) Uani 1 1 d . . . . .
H70 H 0.033614 0.717371 0.189798 0.048 Uiso 1 1 calc R U . . .
C71 C 0.0622(3) 0.64973(19) 0.29382(18) 0.0377(7) Uani 1 1 d . . . . .
C72 C 0.0841(2) 0.64933(19) 0.35710(17) 0.0357(7) Uani 1 1 d . . . . .
C73 C 0.0918(2) 0.72241(18) 0.35342(16) 0.0305(6) Uani 1 1 d . . . . .
H73 H 0.107659 0.724131 0.395643 0.037 Uiso 1 1 calc R U . . .
C74 C 0.0989(3) 0.57810(19) 0.42569(17) 0.0378(8) Uani 1 1 d . . . . .
C75 C 0.1482(3) 0.5043(2) 0.43162(18) 0.0426(9) Uani 1 1 d . . . . .
H75 H 0.170611 0.498392 0.391024 0.051 Uiso 1 1 calc R U . . .
C76 C 0.1647(3) 0.4390(2) 0.49729(18) 0.0426(9) Uani 1 1 d . . . . .
H76 H 0.198323 0.388698 0.501302 0.051 Uiso 1 1 calc R U . . .
C77 C 0.1319(3) 0.44760(18) 0.55681(17) 0.0375(8) Uani 1 1 d . . . . .
C78 C 0.0806(2) 0.52143(19) 0.55007(16) 0.0358(7) Uani 1 1 d . . . . .
H78 H 0.056721 0.527192 0.590339 0.043 Uiso 1 1 calc R U . . .
C79 C 0.0646(3) 0.58587(19) 0.48524(18) 0.0388(8) Uani 1 1 d . . . . .
H79 H 0.029957 0.635832 0.481159 0.047 Uiso 1 1 calc R U . . .
C80 C 0.1536(2) 0.38039(18) 0.62761(16) 0.0339(7) Uani 1 1 d . . . . .
C81 C 0.1520(2) 0.30210(19) 0.64529(17) 0.0348(7) Uani 1 1 d . . . . .
C82 C 0.1769(2) 0.24292(18) 0.71197(17) 0.0337(7) Uani 1 1 d . . . . .
H82 H 0.176117 0.188925 0.723369 0.040 Uiso 1 1 calc R U . . .
C83 C 0.2028(2) 0.26445(17) 0.76151(16) 0.0302(6) Uani 1 1 d . . . . .
H83 H 0.221019 0.224252 0.807418 0.036 Uiso 1 1 calc R U . . .
C84 C 0.1809(2) 0.39632(17) 0.68139(16) 0.0320(7) Uani 1 1 d . . . . .
H84 H 0.183849 0.449634 0.670734 0.038 Uiso 1 1 calc R U . . .
Ru1 Ru 0.23506(2) 0.36635(2) 0.82764(2) 0.02594(6) Uani 1 1 d . . . . .

loop_
_atom_site_aniso_label
_atom_site_aniso_U_11
_atom_site_aniso_U_22
_atom_site_aniso_U_33
_atom_site_aniso_U_23
_atom_site_aniso_U_13
_atom_site_aniso_U_12
Ru2 0.02990(12) 0.02090(10) 0.02164(10) -0.00519(8) -0.00660(8) -0.00862(8)
Ru3 0.03216(12) 0.02221(10) 0.02224(10) -0.00508(8) -0.00752(8) -0.00902(8)
F1 0.0566(12) 0.0319(9) 0.0224(8) -0.0071(7) -0.0069(8) -0.0174(9)
F2 0.0816(16) 0.0263(9) 0.0336(10) -0.0122(8) -0.0247(10) -0.0064(9)
F3 0.0533(12) 0.0247(8) 0.0222(8) -0.0041(7) -0.0068(8) -0.0147(8)
F4 0.0366(10) 0.0375(9) 0.0237(8) -0.0054(7) 0.0005(7) -0.0126(8)
F5 0.0499(12) 0.0288(9) 0.0483(11) -0.0187(9) -0.0179(9) -0.0015(8)
F6 0.0936(18) 0.0266(9) 0.0326(10) -0.0097(8) -0.0103(10) -0.0199(10)
O1 0.0439(15) 0.0483(15) 0.0512(15) -0.0199(12) -0.0007(12) -0.0133(12)
O2 0.0418(13) 0.0285(11) 0.0335(11) -0.0125(9) -0.0020(9) -0.0118(10)
O3 0.0457(13) 0.0220(10) 0.0283(11) -0.0101(8) -0.0074(9) -0.0060(9)
O4 0.0412(14) 0.0374(12) 0.0458(14) -0.0213(11) -0.0048(11) -0.0032(11)
O5 0.0291(11) 0.0321(11) 0.0381(12) -0.0123(9) -0.0017(9) -0.0078(9)
O6 0.0296(11) 0.0279(10) 0.0270(10) -0.0081(8) -0.0051(8) -0.0097(8)
O7 0.0430(13) 0.0286(10) 0.0276(11) -0.0107(9) -0.0076(9) -0.0112(9)
O8 0.0524(15) 0.0323(12) 0.0377(12) -0.0177(10) -0.0069(11) -0.0050(10)
O9 0.0453(14) 0.0523(15) 0.0331(12) -0.0106(11) -0.0005(10) -0.0229(12)
O10 0.0340(12) 0.0358(11) 0.0314(11) -0.0113(9) -0.0060(9) -0.0092(9)
O11 0.0418(13) 0.0267(10) 0.0288(11) -0.0080(9) -0.0102(9) -0.0074(9)
O12 0.0567(17) 0.0584(16) 0.0283(13) -0.0125(12) -0.0068(11) -0.0110(13)
N1 0.0423(16) 0.0247(12) 0.0240(12) -0.0093(10) -0.0063(11) -0.0064(11)
N2 0.0449(16) 0.0217(11) 0.0240(12) -0.0070(10) -0.0063(11) -0.0116(11)
N3 0.0357(14) 0.0190(10) 0.0180(11) -0.0049(9) -0.0043(9) -0.0054(10)
N4 0.0409(15) 0.0229(11) 0.0216(11) -0.0084(10) -0.0074(10) -0.0090(10)
N5 0.0304(13) 0.0199(11) 0.0211(11) -0.0029(9) -0.0042(9) -0.0095(9)
N6 0.0375(14) 0.0200(11) 0.0204(11) -0.0041(9) -0.0066(10) -0.0057(10)
N7 0.0327(13) 0.0233(11) 0.0221(11) -0.0056(9) -0.0043(10) -0.0087(10)
N8 0.0308(13) 0.0206(11) 0.0229(11) -0.0049(9) -0.0032(10) -0.0079(10)
N9 0.0319(13) 0.0245(11) 0.0248(12) -0.0057(10) -0.0081(10) -0.0106(10)
N10 0.0372(14) 0.0230(11) 0.0316(13) -0.0126(10) -0.0030(11) -0.0105(10)
N11 0.0373(14) 0.0228(11) 0.0268(12) -0.0058(10) -0.0065(10) -0.0082(10)
N12 0.0336(14) 0.0232(11) 0.0231(12) -0.0060(10) -0.0042(10) -0.0080(10)
C1 0.0375(18) 0.0384(17) 0.0350(17) -0.0194(14) -0.0027(13) -0.0112(14)
C2 0.050(2) 0.0321(16) 0.0363(17) -0.0165(14) -0.0066(15) -0.0097(15)
C3 0.042(2) 0.0423(19) 0.059(2) -0.0257(18) -0.0107(17) 0.0017(16)
C4 0.054(2) 0.0260(16) 0.066(3) -0.0154(17) -0.015(2) 0.0020(16)
C5 0.060(2) 0.0223(15) 0.048(2) -0.0075(14) -0.0133(18) -0.0036(15)
C6 0.052(2) 0.0230(14) 0.0310(16) -0.0076(12) -0.0104(14) -0.0113(14)
C7 0.050(2) 0.0226(14) 0.0290(15) -0.0050(12) -0.0115(14) -0.0098(13)
C8 0.067(3) 0.0297(17) 0.043(2) -0.0026(15) -0.0016(18) -0.0241(17)
C9 0.060(3) 0.041(2) 0.056(2) -0.0010(18) 0.001(2) -0.0243(19)
C10 0.051(2) 0.0421(19) 0.050(2) -0.0128(17) 0.0034(17) -0.0192(17)
C11 0.0460(19) 0.0276(15) 0.0270(15) -0.0085(12) -0.0028(13) -0.0102(14)
C12 0.0423(19) 0.0277(15) 0.0295(15) -0.0150(12) -0.0044(13) -0.0091(13)
C13 0.0368(17) 0.0263(14) 0.0278(15) -0.0094(12) -0.0033(12) -0.0118(12)
C14 0.0431(18) 0.0227(14) 0.0268(15) -0.0071(12) -0.0024(13) -0.0090(13)
C15 0.0363(16) 0.0262(14) 0.0213(13) -0.0090(11) -0.0052(11) -0.0067(12)
C16 0.0308(15) 0.0231(13) 0.0263(14) -0.0103(11) -0.0022(11) -0.0074(11)
C17 0.0299(15) 0.0187(12) 0.0240(13) -0.0069(10) -0.0032(11) -0.0047(11)
C18 0.0331(15) 0.0172(12) 0.0205(13) -0.0045(10) -0.0060(11) -0.0060(11)
C19 0.0366(16) 0.0273(14) 0.0240(14) -0.0113(11) 0.0022(12) -0.0126(12)
C20 0.0349(16) 0.0255(14) 0.0257(14) -0.0112(12) -0.0022(12) -0.0062(12)
C21 0.0287(15) 0.0202(13) 0.0286(14) -0.0085(11) -0.0054(11) -0.0072(11)
C22 0.0301(15) 0.0230(13) 0.0240(13) -0.0068(11) -0.0032(11) -0.0060(11)
C23 0.0380(17) 0.0225(13) 0.0246(14) -0.0126(11) -0.0042(12) -0.0051(12)
C24 0.0305(15) 0.0190(12) 0.0266(14) -0.0084(11) -0.0058(11) -0.0042(11)
C25 0.0389(17) 0.0199(13) 0.0256(14) -0.0071(11) -0.0041(12) -0.0060(12)
C26 0.0377(17) 0.0262(14) 0.0261(14) -0.0095(12) -0.0076(12) -0.0080(12)
C27 0.0345(16) 0.0283(14) 0.0314(15) -0.0124(12) -0.0056(12) -0.0099(12)
C28 0.0312(15) 0.0236(13) 0.0270(14) -0.0101(11) -0.0048(11) -0.0076(11)
C29 0.0305(16) 0.0259(14) 0.0215(13) -0.0015(11) -0.0064(11) -0.0100(12)
C30 0.0336(16) 0.0206(13) 0.0246(14) -0.0030(11) -0.0055(11) -0.0081(11)
C31 0.0355(17) 0.0230(13) 0.0307(15) -0.0086(12) -0.0062(12) -0.0054(12)
C32 0.0363(17) 0.0273(14) 0.0365(16) -0.0161(13) -0.0042(13) -0.0090(13)
C33 0.0323(16) 0.0278(14) 0.0341(16) -0.0100(13) -0.0067(13) -0.0093(12)
C34 0.0280(15) 0.0233(13) 0.0244(14) -0.0041(11) -0.0068(11) -0.0057(11)
C35 0.0326(16) 0.0256(14) 0.0215(13) -0.0037(11) -0.0046(11) -0.0083(12)
C36 0.0366(17) 0.0274(14) 0.0277(15) -0.0050(12) -0.0036(12) -0.0103(13)
C37 0.0301(16) 0.0320(15) 0.0301(15) -0.0056(13) -0.0005(12) -0.0067(13)
C38 0.0423(19) 0.0298(15) 0.0252(15) -0.0083(12) 0.0009(13) -0.0040(13)
C39 0.0431(18) 0.0239(13) 0.0196(13) -0.0044(11) -0.0038(12) -0.0073(13)
C40 0.048(2) 0.0257(14) 0.0207(14) -0.0058(11) -0.0021(13) -0.0113(13)
C41 0.0272(15) 0.0308(15) 0.0305(15) -0.0115(12) -0.0029(12) -0.0091(12)
C42 0.0299(16) 0.0288(14) 0.0317(15) -0.0121(12) 0.0034(12) -0.0091(12)
C43 0.0350(16) 0.0250(13) 0.0213(14) -0.0052(11) -0.0006(12) -0.0044(12)
C44 0.0296(15) 0.0237(13) 0.0256(14) -0.0097(11) -0.0035(11) -0.0048(11)
C45 0.0250(14) 0.0236(13) 0.0298(15) -0.0104(11) -0.0019(11) -0.0079(11)
C46 0.0293(15) 0.0254(13) 0.0232(13) -0.0095(11) -0.0017(11) -0.0052(11)
C47 0.0369(17) 0.0262(14) 0.0229(14) -0.0095(12) -0.0027(12) -0.0087(12)
C48 0.0426(18) 0.0261(14) 0.0231(14) -0.0061(11) -0.0089(12) -0.0105(13)
C49 0.0326(16) 0.0266(14) 0.0239(14) -0.0099(11) -0.0050(12) -0.0065(12)
C50 0.0350(16) 0.0237(13) 0.0289(15) -0.0106(12) -0.0019(12) -0.0086(12)
C51 0.0320(16) 0.0256(14) 0.0268(14) -0.0079(12) -0.0020(12) -0.0070(12)
C52 0.0357(16) 0.0265(14) 0.0209(13) -0.0067(11) -0.0044(12) -0.0066(12)
C53 0.0442(19) 0.0247(14) 0.0350(16) -0.0117(13) -0.0079(14) -0.0096(13)
C54 0.044(2) 0.0276(15) 0.0426(19) -0.0078(14) -0.0156(15) -0.0075(14)
C55 0.0411(19) 0.0278(15) 0.0375(17) -0.0070(13) -0.0190(14) -0.0054(13)
C56 0.0377(17) 0.0243(13) 0.0239(14) -0.0070(11) -0.0045(12) -0.0081(12)
C57 0.0415(19) 0.0349(16) 0.0311(16) -0.0121(13) -0.0002(13) -0.0177(14)
C58 0.0323(16) 0.0284(14) 0.0327(16) -0.0097(12) -0.0056(13) -0.0093(12)
C59 0.045(2) 0.0405(18) 0.0286(16) -0.0035(14) -0.0069(14) -0.0163(15)
C60 0.045(2) 0.0449(19) 0.0355(18) -0.0043(15) -0.0169(15) -0.0126(16)
C61 0.0318(17) 0.0392(17) 0.0398(18) -0.0086(14) -0.0088(14) -0.0139(14)
C62 0.0378(17) 0.0231(13) 0.0299(15) -0.0054(12) -0.0059(13) -0.0125(12)
C63 0.0360(17) 0.0229(13) 0.0319(15) -0.0124(12) -0.0066(12) -0.0098(12)
C64 0.0352(17) 0.0314(15) 0.0407(18) -0.0178(14) -0.0077(14) -0.0047(13)
C65 0.0368(18) 0.0384(17) 0.0458(19) -0.0240(15) 0.0011(15) -0.0078(14)
C66 0.053(2) 0.0323(16) 0.0350(17) -0.0200(14) -0.0009(15) -0.0092(15)
C67 0.0426(18) 0.0239(13) 0.0292(15) -0.0123(12) -0.0027(13) -0.0081(13)
C68 0.0415(18) 0.0284(15) 0.0283(15) -0.0104(12) -0.0052(13) -0.0085(13)
C69 0.0469(19) 0.0293(15) 0.0233(14) -0.0052(12) -0.0043(13) -0.0139(14)
C70 0.062(2) 0.0334(16) 0.0215(15) -0.0074(13) -0.0079(14) -0.0121(16)
C71 0.057(2) 0.0252(15) 0.0300(16) -0.0090(13) -0.0052(14) -0.0113(14)
C72 0.050(2) 0.0270(15) 0.0269(15) -0.0102(13) -0.0054(14) -0.0045(14)
C73 0.0370(17) 0.0269(14) 0.0236(14) -0.0089(12) -0.0065(12) -0.0020(12)
C74 0.060(2) 0.0241(14) 0.0270(15) -0.0089(13) -0.0095(14) -0.0071(14)
C75 0.075(3) 0.0262(15) 0.0253(16) -0.0100(13) -0.0068(16) -0.0082(16)
C76 0.071(3) 0.0248(15) 0.0281(16) -0.0107(13) -0.0066(16) -0.0038(16)
C77 0.065(2) 0.0219(14) 0.0249(15) -0.0073(12) -0.0115(14) -0.0105(14)
C78 0.056(2) 0.0266(15) 0.0227(14) -0.0086(12) -0.0064(14) -0.0077(14)
C79 0.061(2) 0.0204(14) 0.0306(16) -0.0092(13) -0.0062(15) -0.0026(14)
C80 0.051(2) 0.0201(13) 0.0252(15) -0.0052(12) -0.0109(13) -0.0037(13)
C81 0.049(2) 0.0260(15) 0.0304(16) -0.0130(13) -0.0098(14) -0.0055(13)
C82 0.0486(19) 0.0186(13) 0.0310(16) -0.0080(12) -0.0121(14) -0.0040(13)
C83 0.0401(17) 0.0220(13) 0.0250(14) -0.0068(11) -0.0078(12) -0.0049(12)
C84 0.0504(19) 0.0174(13) 0.0282(15) -0.0079(11) -0.0058(13) -0.0094(13)
Ru1 0.03821(13) 0.01768(10) 0.02118(10) -0.00593(8) -0.00618(8) -0.00798(9)

loop_
_atom_type_symbol
_atom_type_description
_atom_type_scat_dispersion_real
_atom_type_scat_dispersion_imag
_atom_type_scat_source
C C 0.0181 0.0091 'International Tables Vol C Tables 4.2.6.8 and 6.1.1.4'
H H 0.0000 0.0000 'International Tables Vol C Tables 4.2.6.8 and 6.1.1.4'
F F 0.0727 0.0534 'International Tables Vol C Tables 4.2.6.8 and 6.1.1.4'
N N 0.0311 0.0180 'International Tables Vol C Tables 4.2.6.8 and 6.1.1.4'
O O 0.0492 0.0322 'International Tables Vol C Tables 4.2.6.8 and 6.1.1.4'
Ru Ru 0.0552 3.2960 'International Tables Vol C Tables 4.2.6.8 and 6.1.1.4'

loop_
_geom_angle_atom_site_label_1
_geom_angle_atom_site_label_2
_geom_angle_atom_site_label_3
_geom_angle
_geom_angle_site_symmetry_1
_geom_angle_site_symmetry_3
_geom_angle_publ_flag
N6 Ru2 N5 82.35(11) . . ?
N6 Ru2 N8 91.82(10) . . ?
N5 Ru2 N8 92.41(10) . . ?
N6 Ru2 N7 90.19(10) . . ?
N5 Ru2 N7 92.29(10) . . ?
N8 Ru2 N7 175.09(9) . . ?
N6 Ru2 O6 160.41(9) . . ?
N5 Ru2 O6 78.05(9) . . ?
N8 Ru2 O6 88.93(9) . . ?
N7 Ru2 O6 90.69(9) . . ?
N6 Ru2 O7 77.63(10) . . ?
N5 Ru2 O7 159.95(10) . . ?
N8 Ru2 O7 87.18(9) . . ?
N7 Ru2 O7 88.88(9) . . ?
O6 Ru2 O7 121.96(8) . . ?
N10 Ru3 N9 81.89(11) . . ?
N10 Ru3 N11 90.49(11) . . ?
N9 Ru3 N11 93.08(10) . . ?
N10 Ru3 N12 89.60(10) . . ?
N9 Ru3 N12 90.58(10) . . ?
N11 Ru3 N12 176.32(10) . . ?
N10 Ru3 O10 159.23(10) . . ?
N9 Ru3 O10 77.38(10) . . ?
N11 Ru3 O10 89.39(10) . . ?
N12 Ru3 O10 91.83(9) . . ?
N10 Ru3 O11 77.59(10) . . ?
N9 Ru3 O11 159.36(10) . . ?
N11 Ru3 O11 84.94(9) . . ?
N12 Ru3 O11 91.49(9) . . ?
O10 Ru3 O11 123.06(9) . . ?
C1 O2 Ru1 112.7(2) . . ?
C12 O3 Ru1 112.63(19) . . ?
C29 O6 Ru2 112.94(18) . . ?
C40 O7 Ru2 112.67(19) . . ?
C57 O10 Ru3 112.6(2) . . ?
C68 O11 Ru3 112.53(19) . . ?
C2 N1 C6 122.3(3) . . ?
C2 N1 Ru1 121.7(2) . . ?
C6 N1 Ru1 116.0(2) . . ?
C11 N2 C7 122.3(3) . . ?
C11 N2 Ru1 121.7(2) . . ?
C7 N2 Ru1 115.9(2) . . ?
C17 N3 C13 118.6(2) . . ?
C17 N3 Ru1 124.53(19) . . ?
C13 N3 Ru1 116.83(19) . . ?
C84 N4 C83 118.5(2) . . ?
C84 N4 Ru1 123.6(2) . . ?
C83 N4 Ru1 117.90(19) . . ?
C30 N5 C34 123.1(3) . . ?
C30 N5 Ru2 120.9(2) . . ?
C34 N5 Ru2 116.0(2) . . ?
C39 N6 C35 122.6(3) . . ?
C39 N6 Ru2 121.5(2) . . ?
C35 N6 Ru2 115.9(2) . . ?
C28 N7 C27 117.5(3) . . ?
C28 N7 Ru2 118.28(19) . . ?
C27 N7 Ru2 124.2(2) . . ?
C45 N8 C41 117.6(3) . . ?
C45 N8 Ru2 120.2(2) . . ?
C41 N8 Ru2 122.2(2) . . ?
C58 N9 C62 122.2(3) . . ?
C58 N9 Ru3 122.0(2) . . ?
C62 N9 Ru3 115.8(2) . . ?
C67 N10 C63 122.3(3) . . ?
C67 N10 Ru3 121.3(2) . . ?
C63 N10 Ru3 116.4(2) . . ?
C56 N11 C55 117.6(3) . . ?
C56 N11 Ru3 120.0(2) . . ?
C55 N11 Ru3 122.1(2) . . ?
C73 N12 C69 116.9(3) . . ?
C73 N12 Ru3 119.5(2) . . ?
C69 N12 Ru3 123.4(2) . . ?
O1 C1 O2 125.6(3) . . ?
O1 C1 C2 118.7(3) . . ?
O2 C1 C2 115.7(3) . . ?
N1 C2 C3 120.2(3) . . ?
N1 C2 C1 112.5(3) . . ?
C3 C2 C1 127.3(4) . . ?
C2 C3 C4 118.4(4) . . ?
C2 C3 H3 120.8 . . ?
C4 C3 H3 120.8 . . ?
C5 C4 C3 121.4(3) . . ?
C5 C4 H4 119.3 . . ?
C3 C4 H4 119.3 . . ?
C4 C5 C6 118.6(4) . . ?
C4 C5 H5 120.7 . . ?
C6 C5 H5 120.7 . . ?
N1 C6 C5 119.1(4) . . ?
N1 C6 C7 112.9(3) . . ?
C5 C6 C7 127.9(3) . . ?
N2 C7 C8 118.4(4) . . ?
N2 C7 C6 113.0(3) . . ?
C8 C7 C6 128.5(3) . . ?
C9 C8 C7 119.8(3) . . ?
C9 C8 H8 120.1 . . ?
C7 C8 H8 120.1 . . ?
C8 C9 C10 120.2(4) . . ?
C8 C9 H9 119.9 . . ?
C10 C9 H9 119.9 . . ?
C11 C10 C9 118.2(4) . . ?
C11 C10 H10 120.9 . . ?
C9 C10 H10 120.9 . . ?
N2 C11 C10 121.0(3) . . ?
N2 C11 C12 112.1(3) . . ?
C10 C11 C12 126.9(3) . . ?
O4 C12 O3 125.9(3) . . ?
O4 C12 C11 118.1(3) . . ?
O3 C12 C11 116.1(3) . . ?
N3 C13 C14 121.3(3) . . ?
N3 C13 H13 119.4 . . ?
C14 C13 H13 119.4 . . ?
C15 C14 C13 118.7(3) . . ?
C15 C14 H14 120.7 . . ?
C13 C14 H14 120.7 . . ?
F1 C15 C14 118.2(3) . . ?
F1 C15 C16 119.8(3) . . ?
C14 C15 C16 122.0(3) . . ?
C15 C16 C17 115.3(3) . . ?
C15 C16 C18 125.1(3) . . ?
C17 C16 C18 119.6(3) . . ?
N3 C17 C16 124.2(3) . . ?
N3 C17 H17 117.9 . . ?
C16 C17 H17 117.9 . . ?
C23 C18 C19 119.2(3) . . ?
C23 C18 C16 119.6(3) . . ?
C19 C18 C16 121.2(3) . . ?
C20 C19 C18 120.1(3) . . ?
C20 C19 H19 120.0 . . ?
C18 C19 H19 120.0 . . ?
C19 C20 C21 120.6(3) . . ?
C19 C20 H20 119.7 . . ?
C21 C20 H20 119.7 . . ?
C20 C21 C22 119.2(3) . . ?
C20 C21 C24 121.3(3) . . ?
C22 C21 C24 119.6(3) . . ?
C23 C22 C21 120.3(3) . . ?
C23 C22 H22 119.9 . . ?
C21 C22 H22 119.9 . . ?
C22 C23 C18 120.7(3) . . ?
C22 C23 H23 119.7 . . ?
C18 C23 H23 119.7 . . ?
C28 C24 C25 115.9(3) . . ?
C28 C24 C21 120.9(3) . . ?
C25 C24 C21 123.3(3) . . ?
F3 C25 C26 119.0(3) . . ?
F3 C25 C24 119.3(3) . . ?
C26 C25 C24 121.7(3) . . ?
C27 C26 C25 117.8(3) . . ?
C27 C26 H26 121.1 . . ?
C25 C26 H26 121.1 . . ?
N7 C27 C26 123.0(3) . . ?
N7 C27 H27 118.5 . . ?
C26 C27 H27 118.5 . . ?
N7 C28 C24 124.2(3) . . ?
N7 C28 H28 117.9 . . ?
C24 C28 H28 117.9 . . ?
O5 C29 O6 125.7(3) . . ?
O5 C29 C30 119.0(3) . . ?
O6 C29 C30 115.2(3) . . ?
N5 C30 C31 119.9(3) . . ?
N5 C30 C29 112.9(3) . . ?
C31 C30 C29 127.3(3) . . ?
C30 C31 C32 118.4(3) . . ?
C30 C31 H31 120.8 . . ?
C32 C31 H31 120.8 . . ?
C33 C32 C31 120.9(3) . . ?
C33 C32 H32 119.6 . . ?
C31 C32 H32 119.6 . . ?
C34 C33 C32 118.8(3) . . ?
C34 C33 H33 120.6 . . ?
C32 C33 H33 120.6 . . ?
N5 C34 C33 119.0(3) . . ?
N5 C34 C35 112.6(3) . . ?
C33 C34 C35 128.5(3) . . ?
N6 C35 C36 119.0(3) . . ?
N6 C35 C34 113.1(3) . . ?
C36 C35 C34 127.9(3) . . ?
C35 C36 C37 119.7(3) . . ?
C35 C36 H36 120.1 . . ?
C37 C36 H36 120.1 . . ?
C36 C37 C38 119.9(3) . . ?
C36 C37 H37 120.1 . . ?
C38 C37 H37 120.1 . . ?
C39 C38 C37 119.1(3) . . ?
C39 C38 H38 120.4 . . ?
C37 C38 H38 120.4 . . ?
N6 C39 C38 119.7(3) . . ?
N6 C39 C40 112.2(3) . . ?
C38 C39 C40 128.1(3) . . ?
O8 C40 O7 124.9(3) . . ?
O8 C40 C39 119.1(3) . . ?
O7 C40 C39 116.0(3) . . ?
N8 C41 C42 122.8(3) . . ?
N8 C41 H41 118.6 . . ?
C42 C41 H41 118.6 . . ?
C43 C42 C41 117.6(3) . . ?
C43 C42 H42 121.2 . . ?
C41 C42 H42 121.2 . . ?
F4 C43 C42 116.9(3) . . ?
F4 C43 C44 120.4(3) . . ?
C42 C43 C44 122.6(3) . . ?
C43 C44 C45 114.9(3) . . ?
C43 C44 C46 123.7(3) . . ?
C45 C44 C46 121.4(3) . . ?
N8 C45 C44 124.4(3) . . ?
N8 C45 H45 117.8 . . ?
C44 C45 H45 117.8 . . ?
C51 C46 C47 118.3(3) . . ?
C51 C46 C44 121.8(3) . . ?
C47 C46 C44 119.8(3) . . ?
C48 C47 C46 120.5(3) . . ?
C48 C47 H47 119.7 . . ?
C46 C47 H47 119.7 . . ?
C47 C48 C49 120.8(3) . . ?
C47 C48 H48 119.6 . . ?
C49 C48 H48 119.6 . . ?
C48 C49 C50 118.7(3) . . ?
C48 C49 C52 120.5(3) . . ?
C50 C49 C52 120.9(3) . . ?
C51 C50 C49 120.1(3) . . ?
C51 C50 H50 119.9 . . ?
C49 C50 H50 119.9 . . ?
C50 C51 C46 121.5(3) . . ?
C50 C51 H51 119.2 . . ?
C46 C51 H51 119.2 . . ?
C53 C52 C56 115.1(3) . . ?
C53 C52 C49 123.0(3) . . ?
C56 C52 C49 121.8(3) . . ?
F5 C53 C54 117.5(3) . . ?
F5 C53 C52 120.1(3) . . ?
C54 C53 C52 122.4(3) . . ?
C55 C54 C53 118.2(3) . . ?
C55 C54 H54 120.9 . . ?
C53 C54 H54 120.9 . . ?
N11 C55 C54 122.5(3) . . ?
N11 C55 H55 118.8 . . ?
C54 C55 H55 118.8 . . ?
N11 C56 C52 124.2(3) . . ?
N11 C56 H56 117.9 . . ?
C52 C56 H56 117.9 . . ?
O9 C57 O10 124.7(3) . . ?
O9 C57 C58 119.4(3) . . ?
O10 C57 C58 115.9(3) . . ?
N9 C58 C59 120.7(3) . . ?
N9 C58 C57 112.0(3) . . ?
C59 C58 C57 127.3(3) . . ?
C58 C59 C60 118.0(3) . . ?
C58 C59 H59 121.0 . . ?
C60 C59 H59 121.0 . . ?
C59 C60 C61 121.2(3) . . ?
C59 C60 H60 119.4 . . ?
C61 C60 H60 119.4 . . ?
C62 C61 C60 118.1(3) . . ?
C62 C61 H61 120.9 . . ?
C60 C61 H61 120.9 . . ?
N9 C62 C61 119.8(3) . . ?
N9 C62 C63 113.5(3) . . ?
C61 C62 C63 126.6(3) . . ?
N10 C63 C64 119.0(3) . . ?
N10 C63 C62 112.3(3) . . ?
C64 C63 C62 128.7(3) . . ?
C65 C64 C63 119.3(3) . . ?
C65 C64 H64 120.3 . . ?
C63 C64 H64 120.3 . . ?
C64 C65 C66 120.6(3) . . ?
C64 C65 H65 119.7 . . ?
C66 C65 H65 119.7 . . ?
C67 C66 C65 118.2(3) . . ?
C67 C66 H66 120.9 . . ?
C65 C66 H66 120.9 . . ?
N10 C67 C66 120.6(3) . . ?
N10 C67 C68 112.9(3) . . ?
C66 C67 C68 126.4(3) . . ?
O12 C68 O11 125.3(3) . . ?
O12 C68 C67 119.0(3) . . ?
O11 C68 C67 115.6(3) . . ?
N12 C69 C70 122.8(3) . . ?
N12 C69 H69 118.6 . . ?
C70 C69 H69 118.6 . . ?
C71 C70 C69 118.3(3) . . ?
C71 C70 H70 120.9 . . ?
C69 C70 H70 120.9 . . ?
F6 C71 C70 119.0(3) . . ?
F6 C71 C72 119.1(3) . . ?
C70 C71 C72 121.8(3) . . ?
C73 C72 C71 115.3(3) . . ?
C73 C72 C74 119.7(3) . . ?
C71 C72 C74 125.0(3) . . ?
N12 C73 C72 124.9(3) . . ?
N12 C73 H73 117.5 . . ?
C72 C73 H73 117.5 . . ?
C75 C74 C79 119.7(3) . . ?
C75 C74 C72 121.0(3) . . ?
C79 C74 C72 119.3(3) . . ?
C74 C75 C76 120.0(3) . . ?
C74 C75 H75 120.0 . . ?
C76 C75 H75 120.0 . . ?
C77 C76 C75 120.0(3) . . ?
C77 C76 H76 120.0 . . ?
C75 C76 H76 120.0 . . ?
C76 C77 C78 119.5(3) . . ?
C76 C77 C80 120.8(3) . . ?
C78 C77 C80 119.7(3) . . ?
C79 C78 C77 120.3(3) . . ?
C79 C78 H78 119.8 . . ?
C77 C78 H78 119.8 . . ?
C78 C79 C74 120.4(3) . . ?
C78 C79 H79 119.8 . . ?
C74 C79 H79 119.8 . . ?
C81 C80 C84 115.9(3) . . ?
C81 C80 C77 125.9(3) . . ?
C84 C80 C77 118.1(3) . . ?
F2 C81 C80 119.4(3) . . ?
F2 C81 C82 118.8(3) . . ?
C80 C81 C82 121.8(3) . . ?
C83 C82 C81 118.1(3) . . ?
C83 C82 H82 121.0 . . ?
C81 C82 H82 121.0 . . ?
N4 C83 C82 121.9(3) . . ?
N4 C83 H83 119.1 . . ?
C82 C83 H83 119.1 . . ?
N4 C84 C80 123.7(3) . . ?
N4 C84 H84 118.1 . . ?
C80 C84 H84 118.1 . . ?
N1 Ru1 N2 82.10(12) . . ?
N1 Ru1 N4 91.96(10) . . ?
N2 Ru1 N4 94.23(10) . . ?
N1 Ru1 N3 94.32(10) . . ?
N2 Ru1 N3 92.85(10) . . ?
N4 Ru1 N3 171.12(9) . . ?
N1 Ru1 O2 77.44(10) . . ?
N2 Ru1 O2 159.54(10) . . ?
N4 Ru1 O2 86.54(10) . . ?
N3 Ru1 O2 88.71(9) . . ?
N1 Ru1 O3 159.51(10) . . ?
N2 Ru1 O3 77.42(10) . . ?
N4 Ru1 O3 89.05(9) . . ?
N3 Ru1 O3 87.26(9) . . ?
O2 Ru1 O3 123.04(8) . . ?

loop_
_geom_bond_atom_site_label_1
_geom_bond_atom_site_label_2
_geom_bond_distance
_geom_bond_site_symmetry_2
_geom_bond_publ_flag
Ru2 N6 1.929(3) . ?
Ru2 N5 1.933(2) . ?
Ru2 N8 2.080(2) . ?
Ru2 N7 2.099(2) . ?
Ru2 O6 2.179(2) . ?
Ru2 O7 2.193(2) . ?
Ru3 N10 1.937(3) . ?
Ru3 N9 1.946(2) . ?
Ru3 N11 2.090(3) . ?
Ru3 N12 2.118(2) . ?
Ru3 O10 2.192(2) . ?
Ru3 O11 2.200(2) . ?
F1 C15 1.346(3) . ?
F2 C81 1.343(4) . ?
F3 C25 1.347(3) . ?
F4 C43 1.344(3) . ?
F5 C53 1.354(4) . ?
F6 C71 1.353(4) . ?
O1 C1 1.229(4) . ?
O2 C1 1.284(4) . ?
O2 Ru1 2.197(2) . ?
O3 C12 1.273(4) . ?
O3 Ru1 2.199(2) . ?
O4 C12 1.239(4) . ?
O5 C29 1.223(4) . ?
O6 C29 1.295(4) . ?
O7 C40 1.287(4) . ?
O8 C40 1.240(4) . ?
O9 C57 1.229(4) . ?
O10 C57 1.302(4) . ?
O11 C68 1.294(4) . ?
O12 C68 1.224(4) . ?
N1 C2 1.335(5) . ?
N1 C6 1.381(4) . ?
N1 Ru1 1.930(3) . ?
N2 C11 1.328(5) . ?
N2 C7 1.374(4) . ?
N2 Ru1 1.938(3) . ?
N3 C17 1.336(4) . ?
N3 C13 1.358(4) . ?
N3 Ru1 2.075(2) . ?
N4 C84 1.331(4) . ?
N4 C83 1.351(4) . ?
N4 Ru1 2.067(2) . ?
N5 C30 1.342(4) . ?
N5 C34 1.368(4) . ?
N6 C39 1.348(4) . ?
N6 C35 1.365(4) . ?
N7 C28 1.344(4) . ?
N7 C27 1.353(4) . ?
N8 C45 1.345(4) . ?
N8 C41 1.349(4) . ?
N9 C58 1.337(4) . ?
N9 C62 1.357(4) . ?
N10 C67 1.339(4) . ?
N10 C63 1.366(4) . ?
N11 C56 1.343(4) . ?
N11 C55 1.355(4) . ?
N12 C73 1.343(4) . ?
N12 C69 1.349(4) . ?
C1 C2 1.522(5) . ?
C2 C3 1.385(5) . ?
C3 C4 1.389(6) . ?
C3 H3 0.9500 . ?
C4 C5 1.382(6) . ?
C4 H4 0.9500 . ?
C5 C6 1.384(5) . ?
C5 H5 0.9500 . ?
C6 C7 1.464(5) . ?
C7 C8 1.386(5) . ?
C8 C9 1.383(7) . ?
C8 H8 0.9500 . ?
C9 C10 1.396(6) . ?
C9 H9 0.9500 . ?
C10 C11 1.382(5) . ?
C10 H10 0.9500 . ?
C11 C12 1.534(4) . ?
C13 C14 1.380(4) . ?
C13 H13 0.9500 . ?
C14 C15 1.377(4) . ?
C14 H14 0.9500 . ?
C15 C16 1.383(4) . ?
C16 C17 1.400(4) . ?
C16 C18 1.488(4) . ?
C17 H17 0.9500 . ?
C18 C23 1.394(4) . ?
C18 C19 1.399(4) . ?
C19 C20 1.386(4) . ?
C19 H19 0.9500 . ?
C20 C21 1.389(4) . ?
C20 H20 0.9500 . ?
C21 C22 1.403(4) . ?
C21 C24 1.489(4) . ?
C22 C23 1.376(4) . ?
C22 H22 0.9500 . ?
C23 H23 0.9500 . ?
C24 C28 1.386(4) . ?
C24 C25 1.389(4) . ?
C25 C26 1.380(4) . ?
C26 C27 1.372(4) . ?
C26 H26 0.9500 . ?
C27 H27 0.9500 . ?
C28 H28 0.9500 . ?
C29 C30 1.521(4) . ?
C30 C31 1.385(4) . ?
C31 C32 1.400(5) . ?
C31 H31 0.9500 . ?
C32 C33 1.394(5) . ?
C32 H32 0.9500 . ?
C33 C34 1.387(4) . ?
C33 H33 0.9500 . ?
C34 C35 1.482(4) . ?
C35 C36 1.378(5) . ?
C36 C37 1.391(5) . ?
C36 H36 0.9500 . ?
C37 C38 1.394(5) . ?
C37 H37 0.9500 . ?
C38 C39 1.383(5) . ?
C38 H38 0.9500 . ?
C39 C40 1.516(4) . ?
C41 C42 1.379(4) . ?
C41 H41 0.9500 . ?
C42 C43 1.376(5) . ?
C42 H42 0.9500 . ?
C43 C44 1.385(4) . ?
C44 C45 1.404(4) . ?
C44 C46 1.485(4) . ?
C45 H45 0.9500 . ?
C46 C51 1.389(4) . ?
C46 C47 1.395(4) . ?
C47 C48 1.389(4) . ?
C47 H47 0.9500 . ?
C48 C49 1.392(4) . ?
C48 H48 0.9500 . ?
C49 C50 1.397(4) . ?
C49 C52 1.489(4) . ?
C50 C51 1.383(4) . ?
C50 H50 0.9500 . ?
C51 H51 0.9500 . ?
C52 C53 1.382(5) . ?
C52 C56 1.398(4) . ?
C53 C54 1.367(5) . ?
C54 C55 1.367(5) . ?
C54 H54 0.9500 . ?
C55 H55 0.9500 . ?
C56 H56 0.9500 . ?
C57 C58 1.522(5) . ?
C58 C59 1.385(5) . ?
C59 C60 1.390(6) . ?
C59 H59 0.9500 . ?
C60 C61 1.392(5) . ?
C60 H60 0.9500 . ?
C61 C62 1.391(5) . ?
C61 H61 0.9500 . ?
C62 C63 1.485(4) . ?
C63 C64 1.392(5) . ?
C64 C65 1.376(5) . ?
C64 H64 0.9500 . ?
C65 C66 1.406(5) . ?
C65 H65 0.9500 . ?
C66 C67 1.380(5) . ?
C66 H66 0.9500 . ?
C67 C68 1.518(5) . ?
C69 C70 1.374(5) . ?
C69 H69 0.9500 . ?
C70 C71 1.367(5) . ?
C70 H70 0.9500 . ?
C71 C72 1.388(5) . ?
C72 C73 1.387(4) . ?
C72 C74 1.485(4) . ?
C73 H73 0.9500 . ?
C74 C75 1.393(5) . ?
C74 C79 1.394(5) . ?
C75 C76 1.398(5) . ?
C75 H75 0.9500 . ?
C76 C77 1.392(5) . ?
C76 H76 0.9500 . ?
C77 C78 1.400(5) . ?
C77 C80 1.486(4) . ?
C78 C79 1.380(4) . ?
C78 H78 0.9500 . ?
C79 H79 0.9500 . ?
C80 C81 1.375(4) . ?
C80 C84 1.398(4) . ?
C81 C82 1.381(4) . ?
C82 C83 1.378(4) . ?
C82 H82 0.9500 . ?
C83 H83 0.9500 . ?
C84 H84 0.9500 . ?
